data_4079615
loop_
_publ_author_name
'Adams, Harry'
'Brown, Patrick'
'Cook, Elizabeth S.'
'Hanson, Robert J.'
'Morris, Michael J.'

_publ_section_title
;
 Oligomerization of Phenylacetylene to Coordinated 2,3,6-Triphenylfulvene
 in Molybdenum Tetracyclone Complexes
;
_journal_issue 21
_journal_name_full Organometallics
_journal_page_first 7622
_journal_paper_doi 10.1021/om3008844
_journal_volume 31
_journal_year 2012
_chemical_formula_sum 'C58 H46 Cl2 Mo O2'
_chemical_formula_weight 941.79
_chemical_name_systematic
; 
 ? 
;
_space_group_IT_number 2
_symmetry_cell_setting triclinic
_symmetry_space_group_name_Hall '-P 1'
_symmetry_space_group_name_H-M 'P -1'
_atom_sites_solution_hydrogens geom
_atom_sites_solution_primary direct
_atom_sites_solution_secondary difmap
_audit_creation_method SHELXL-97
_cell_angle_alpha 106.951(6)
_cell_angle_beta 90.423(6)
_cell_angle_gamma 108.238(5)
_cell_formula_units_Z 2
_cell_length_a 12.2922(11)
_cell_length_b 12.6307(12)
_cell_length_c 18.1414(19)
_cell_measurement_reflns_used 9960
_cell_measurement_temperature 100(2)
_cell_measurement_theta_max 25.16
_cell_measurement_theta_min 2.36
_cell_volume 2543.8(4)
_computing_cell_refinement 'Bruker SAINT'
_computing_data_collection 'Bruker APEX2'
_computing_data_reduction 'Bruker SAINT'
_computing_molecular_graphics 'Bruker SHELXTL'
_computing_publication_material 'Bruker SHELXTL'
_computing_structure_refinement 'SHELXL-97 (Sheldrick, 1997)'
_computing_structure_solution 'SHELXS-97 (Sheldrick, 2008)'
_diffrn_ambient_temperature 100(2)
_diffrn_measured_fraction_theta_full 0.978
_diffrn_measured_fraction_theta_max 0.978
_diffrn_measurement_device_type 'Bruker APEX-II CCD'
_diffrn_measurement_method '\f and \w scans'
_diffrn_radiation_monochromator graphite
_diffrn_radiation_source 'fine-focus sealed tube'
_diffrn_radiation_type MoK\a
_diffrn_radiation_wavelength 0.71073
_diffrn_reflns_av_R_equivalents 0.1322
_diffrn_reflns_av_sigmaI/netI 0.0969
_diffrn_reflns_limit_h_max 16
_diffrn_reflns_limit_h_min -16
_diffrn_reflns_limit_k_max 16
_diffrn_reflns_limit_k_min -16
_diffrn_reflns_limit_l_max 23
_diffrn_reflns_limit_l_min -23
_diffrn_reflns_number 68526
_diffrn_reflns_theta_full 27.79
_diffrn_reflns_theta_max 27.79
_diffrn_reflns_theta_min 1.18
_exptl_absorpt_coefficient_mu 0.402
_exptl_absorpt_correction_T_max 0.9724
_exptl_absorpt_correction_T_min 0.8720
_exptl_absorpt_correction_type multi-scan
_exptl_absorpt_process_details sadabs
_exptl_crystal_colour orange
_exptl_crystal_density_diffrn 1.230
_exptl_crystal_density_method 'not measured'
_exptl_crystal_description plate
_exptl_crystal_F_000 972
_exptl_crystal_size_max 0.35
_exptl_crystal_size_mid 0.21
_exptl_crystal_size_min 0.07
_platon_squeeze_details
;
;
_refine_diff_density_max 1.483
_refine_diff_density_min -1.363
_refine_diff_density_rms 0.096
_refine_ls_extinction_method none
_refine_ls_goodness_of_fit_ref 0.966
_refine_ls_hydrogen_treatment constr
_refine_ls_matrix_type full
_refine_ls_number_parameters 571
_refine_ls_number_reflns 11763
_refine_ls_number_restraints 0
_refine_ls_restrained_S_all 0.966
_refine_ls_R_factor_all 0.0767
_refine_ls_R_factor_gt 0.0496
_refine_ls_shift/su_max 0.011
_refine_ls_shift/su_mean 0.000
_refine_ls_structure_factor_coef Fsqd
_refine_ls_weighting_details 'calc w=1/[\s^2^(Fo^2^)+(0.0714P)^2^+0.0000P] where P=(Fo^2^+2Fc^2^)/3'
_refine_ls_weighting_scheme calc
_refine_ls_wR_factor_gt 0.1236
_refine_ls_wR_factor_ref 0.1342
_reflns_number_gt 8033
_reflns_number_total 11763
_reflns_threshold_expression >2sigma(I)
_cod_data_source_file om3008844_si_002.cif
_cod_data_source_block ims410_0m
_cod_depositor_comments
;
The following automatic conversions were performed:

'_symmetry_cell_setting' value 'Triclinic' changed to 'triclinic'
according to /home/saulius/struct/CIF-dictionaries/cif_core.dic
dictionary named 'cif_core.dic' version 2.4.2 from 2011-04-26.

Automatic conversion script
Id: cif_fix_values 1891 2012-01-12 08:04:46Z andrius 
;
_cod_original_sg_symbol_H-M P-1
_cod_database_code 4079615

loop_
_symmetry_equiv_pos_as_xyz
'x, y, z'
'-x, -y, -z'

loop_
_atom_site_label
_atom_site_type_symbol
_atom_site_fract_x
_atom_site_fract_y
_atom_site_fract_z
_atom_site_U_iso_or_equiv
_atom_site_adp_type
_atom_site_occupancy
_atom_site_symmetry_multiplicity
_atom_site_calc_flag
_atom_site_refinement_flags
Mo1 Mo 0.29287(2) 0.48451(2) 0.279293(15) 0.01973(9) Uani 1 1 d .
O1 O 0.00878(16) 0.47328(17) 0.24427(12) 0.0275(5) Uani 1 1 d .
O2 O 0.54715(18) 0.52879(19) 0.23955(14) 0.0359(6) Uani 1 1 d .
C1 C 0.1120(2) 0.5201(2) 0.23849(17) 0.0219(6) Uani 1 1 d .
C2 C 0.1988(2) 0.6206(2) 0.29585(17) 0.0208(6) Uani 1 1 d .
C3 C 0.3011(2) 0.6549(2) 0.25883(17) 0.0210(6) Uani 1 1 d .
C4 C 0.2841(2) 0.5712(2) 0.18121(16) 0.0206(6) Uani 1 1 d .
C5 C 0.1768(2) 0.4815(2) 0.17373(17) 0.0210(6) Uani 1 1 d .
C6 C 0.1566(2) 0.2975(2) 0.28656(17) 0.0211(6) Uani 1 1 d .
C7 C 0.2654(2) 0.2821(2) 0.26742(17) 0.0206(6) Uani 1 1 d .
C8 C 0.3503(2) 0.3640(2) 0.32769(17) 0.0223(6) Uani 1 1 d .
H8 H 0.4295 0.3708 0.3305 0.027 Uiso 1 1 calc R
C9 C 0.2998(2) 0.4357(2) 0.38411(17) 0.0228(6) Uani 1 1 d .
C10 C 0.1786(2) 0.3912(2) 0.35612(17) 0.0229(6) Uani 1 1 d .
H10 H 0.1218 0.4208 0.3811 0.028 Uiso 1 1 calc R
C11 C 0.3507(2) 0.5596(2) 0.41735(17) 0.0223(6) Uani 1 1 d .
H11 H 0.2943 0.5944 0.4455 0.027 Uiso 1 1 calc R
C12 C 0.4696(2) 0.6287(2) 0.45346(17) 0.0237(6) Uani 1 1 d .
C13 C 0.5658(3) 0.5920(3) 0.44182(18) 0.0278(7) Uani 1 1 d .
H13 H 0.5567 0.5154 0.4087 0.033 Uiso 1 1 calc R
C14 C 0.6740(3) 0.6648(3) 0.47739(19) 0.0297(7) Uani 1 1 d .
H14 H 0.7376 0.6370 0.4681 0.036 Uiso 1 1 calc R
C15 C 0.6921(3) 0.7778(3) 0.52653(18) 0.0278(7) Uani 1 1 d .
C16 C 0.5967(3) 0.8150(3) 0.53889(19) 0.0312(7) Uani 1 1 d .
H16 H 0.6062 0.8916 0.5722 0.037 Uiso 1 1 calc R
C17 C 0.4881(3) 0.7421(3) 0.50348(18) 0.0287(7) Uani 1 1 d .
H17 H 0.4244 0.7697 0.5134 0.034 Uiso 1 1 calc R
C18 C 0.2861(2) 0.1845(2) 0.20720(17) 0.0214(6) Uani 1 1 d .
C19 C 0.3763(2) 0.2048(3) 0.16171(18) 0.0253(7) Uani 1 1 d .
H19 H 0.4208 0.2832 0.1659 0.030 Uiso 1 1 calc R
C20 C 0.4026(3) 0.1138(3) 0.11069(18) 0.0288(7) Uani 1 1 d .
H20 H 0.4658 0.1305 0.0812 0.035 Uiso 1 1 calc R
C21 C 0.3373(3) -0.0033(3) 0.10176(18) 0.0262(7) Uani 1 1 d .
C22 C 0.2456(3) -0.0229(2) 0.14538(18) 0.0264(7) Uani 1 1 d .
H22 H 0.1984 -0.1013 0.1392 0.032 Uiso 1 1 calc R
C23 C 0.2208(2) 0.0681(2) 0.19768(17) 0.0231(6) Uani 1 1 d .
H23 H 0.1583 0.0513 0.2277 0.028 Uiso 1 1 calc R
C24 C 0.0392(2) 0.2255(2) 0.24744(18) 0.0228(6) Uani 1 1 d .
C25 C -0.0542(3) 0.2222(3) 0.29126(19) 0.0291(7) Uani 1 1 d .
H25 H -0.0416 0.2674 0.3445 0.035 Uiso 1 1 calc R
C26 C -0.1651(3) 0.1534(3) 0.2577(2) 0.0352(8) Uani 1 1 d .
H26 H -0.2273 0.1522 0.2885 0.042 Uiso 1 1 calc R
C27 C -0.1875(3) 0.0865(3) 0.1804(2) 0.0312(8) Uani 1 1 d .
C28 C -0.0949(3) 0.0907(3) 0.13718(19) 0.0287(7) Uani 1 1 d .
H28 H -0.1080 0.0465 0.0838 0.034 Uiso 1 1 calc R
C29 C 0.0164(2) 0.1582(2) 0.17007(18) 0.0256(7) Uani 1 1 d .
H29 H 0.0783 0.1582 0.1390 0.031 Uiso 1 1 calc R
C30 C 0.1279(2) 0.3773(2) 0.10508(17) 0.0236(6) Uani 1 1 d .
C31 C 0.1983(3) 0.3150(2) 0.06679(18) 0.0265(7) Uani 1 1 d .
H31 H 0.2775 0.3398 0.0854 0.032 Uiso 1 1 calc R
C32 C 0.1536(3) 0.2180(3) 0.00231(19) 0.0329(8) Uani 1 1 d .
H32 H 0.2019 0.1758 -0.0226 0.040 Uiso 1 1 calc R
C33 C 0.0382(3) 0.1817(3) -0.0263(2) 0.0404(9) Uani 1 1 d .
H33 H 0.0073 0.1152 -0.0708 0.048 Uiso 1 1 calc R
C34 C -0.0311(3) 0.2442(3) 0.0112(2) 0.0405(9) Uani 1 1 d .
H34 H -0.1099 0.2205 -0.0080 0.049 Uiso 1 1 calc R
C35 C 0.0132(3) 0.3402(3) 0.07597(19) 0.0331(8) Uani 1 1 d .
H35 H -0.0356 0.3816 0.1011 0.040 Uiso 1 1 calc R
C36 C 0.3520(3) 0.5933(2) 0.11575(18) 0.0252(7) Uani 1 1 d .
C37 C 0.4718(3) 0.6441(3) 0.12387(19) 0.0298(7) Uani 1 1 d .
H37 H 0.5146 0.6649 0.1727 0.036 Uiso 1 1 calc R
C38 C 0.5286(3) 0.6643(3) 0.0607(2) 0.0391(9) Uani 1 1 d .
H38 H 0.6103 0.6967 0.0663 0.047 Uiso 1 1 calc R
C39 C 0.4676(4) 0.6377(3) -0.0094(2) 0.0456(10) Uani 1 1 d .
H39 H 0.5071 0.6517 -0.0522 0.055 Uiso 1 1 calc R
C40 C 0.3494(3) 0.5908(3) -0.0183(2) 0.0425(9) Uani 1 1 d .
H40 H 0.3075 0.5733 -0.0670 0.051 Uiso 1 1 calc R
C41 C 0.2907(3) 0.5689(3) 0.04430(18) 0.0319(8) Uani 1 1 d .
H41 H 0.2089 0.5374 0.0382 0.038 Uiso 1 1 calc R
C42 C 0.3935(2) 0.7717(2) 0.28163(17) 0.0223(6) Uani 1 1 d .
C43 C 0.4945(3) 0.7988(3) 0.32890(18) 0.0294(7) Uani 1 1 d .
H43 H 0.5101 0.7397 0.3454 0.035 Uiso 1 1 calc R
C44 C 0.5724(3) 0.9126(3) 0.35189(19) 0.0351(8) Uani 1 1 d .
H44 H 0.6412 0.9306 0.3840 0.042 Uiso 1 1 calc R
C45 C 0.5508(3) 0.9988(3) 0.3287(2) 0.0351(8) Uani 1 1 d .
H45 H 0.6036 1.0765 0.3460 0.042 Uiso 1 1 calc R
C46 C 0.4523(3) 0.9728(3) 0.28016(19) 0.0346(8) Uani 1 1 d .
H46 H 0.4381 1.0320 0.2630 0.042 Uiso 1 1 calc R
C47 C 0.3744(3) 0.8592(3) 0.25670(19) 0.0293(7) Uani 1 1 d .
H47 H 0.3071 0.8411 0.2231 0.035 Uiso 1 1 calc R
C48 C 0.1698(2) 0.6865(2) 0.37141(17) 0.0217(6) Uani 1 1 d .
C49 C 0.0723(2) 0.6334(3) 0.40287(18) 0.0271(7) Uani 1 1 d .
H49 H 0.0259 0.5550 0.3763 0.033 Uiso 1 1 calc R
C50 C 0.0418(3) 0.6931(3) 0.47237(19) 0.0335(8) Uani 1 1 d .
H50 H -0.0239 0.6546 0.4935 0.040 Uiso 1 1 calc R
C51 C 0.1060(3) 0.8077(3) 0.51089(19) 0.0348(8) Uani 1 1 d .
H51 H 0.0844 0.8487 0.5581 0.042 Uiso 1 1 calc R
C52 C 0.2014(3) 0.8619(3) 0.48051(19) 0.0346(8) Uani 1 1 d .
H52 H 0.2459 0.9411 0.5068 0.041 Uiso 1 1 calc R
C53 C 0.2341(3) 0.8025(3) 0.41176(18) 0.0304(8) Uani 1 1 d .
H53 H 0.3010 0.8413 0.3919 0.036 Uiso 1 1 calc R
C54 C 0.4522(3) 0.5166(2) 0.25243(18) 0.0260(7) Uani 1 1 d .
C55 C 0.8105(3) 0.8558(3) 0.5663(2) 0.0399(9) Uani 1 1 d .
H55A H 0.8045 0.9262 0.6046 0.060 Uiso 1 1 calc R
H55B H 0.8603 0.8784 0.5277 0.060 Uiso 1 1 calc R
H55C H 0.8435 0.8132 0.5925 0.060 Uiso 1 1 calc R
C56 C 0.3672(3) -0.1035(3) 0.0479(2) 0.0357(8) Uani 1 1 d .
H56A H 0.3319 -0.1747 0.0623 0.054 Uiso 1 1 calc R
H56B H 0.4511 -0.0848 0.0519 0.054 Uiso 1 1 calc R
H56C H 0.3382 -0.1162 -0.0055 0.054 Uiso 1 1 calc R
C57 C -0.3092(3) 0.0117(3) 0.1444(2) 0.0422(9) Uani 1 1 d .
H57A H -0.3095 -0.0204 0.0883 0.063 Uiso 1 1 calc R
H57B H -0.3596 0.0599 0.1551 0.063 Uiso 1 1 calc R
H57C H -0.3371 -0.0527 0.1667 0.063 Uiso 1 1 calc R
Cl1S Cl 0.63678(9) 0.30935(10) 0.25962(9) 0.0756(4) Uani 1 1 d .
Cl2S Cl 0.78790(10) 0.40426(9) 0.40364(6) 0.0615(3) Uani 1 1 d .
C1S C 0.7648(3) 0.4160(4) 0.3093(3) 0.0556(11) Uani 1 1 d .
H1S1 H 0.7609 0.4949 0.3142 0.067 Uiso 1 1 calc R
H1S2 H 0.8301 0.4061 0.2797 0.067 Uiso 1 1 calc R

loop_
_atom_site_aniso_label
_atom_site_aniso_U_11
_atom_site_aniso_U_22
_atom_site_aniso_U_33
_atom_site_aniso_U_23
_atom_site_aniso_U_13
_atom_site_aniso_U_12
Mo1 0.01797(14) 0.01642(13) 0.02197(15) 0.00339(10) 0.00333(10) 0.00415(10)
O1 0.0170(10) 0.0255(11) 0.0324(12) 0.0012(9) 0.0033(9) 0.0038(9)
O2 0.0222(12) 0.0380(13) 0.0528(16) 0.0194(12) 0.0121(11) 0.0121(10)
C1 0.0214(15) 0.0187(14) 0.0235(16) 0.0033(12) 0.0005(12) 0.0070(12)
C2 0.0188(14) 0.0157(14) 0.0239(16) 0.0006(12) 0.0022(12) 0.0052(11)
C3 0.0231(15) 0.0163(14) 0.0240(16) 0.0057(12) 0.0026(12) 0.0074(12)
C4 0.0210(14) 0.0197(14) 0.0202(15) 0.0048(12) 0.0008(12) 0.0065(12)
C5 0.0209(14) 0.0199(14) 0.0219(16) 0.0048(12) -0.0007(12) 0.0082(12)
C6 0.0232(15) 0.0155(14) 0.0252(16) 0.0078(12) 0.0060(12) 0.0056(12)
C7 0.0206(14) 0.0162(14) 0.0266(16) 0.0097(12) 0.0058(12) 0.0052(11)
C8 0.0214(15) 0.0198(14) 0.0251(16) 0.0075(12) 0.0057(12) 0.0056(12)
C9 0.0249(15) 0.0249(15) 0.0209(16) 0.0098(12) 0.0039(12) 0.0091(12)
C10 0.0259(15) 0.0172(14) 0.0229(16) 0.0046(12) 0.0084(12) 0.0046(12)
C11 0.0212(15) 0.0218(15) 0.0216(16) 0.0029(12) 0.0025(12) 0.0073(12)
C12 0.0277(16) 0.0238(15) 0.0219(16) 0.0091(13) 0.0029(12) 0.0097(13)
C13 0.0315(17) 0.0200(15) 0.0299(18) 0.0041(13) 0.0005(13) 0.0094(13)
C14 0.0272(17) 0.0303(17) 0.0322(19) 0.0083(14) -0.0012(14) 0.0115(14)
C15 0.0267(16) 0.0248(16) 0.0287(18) 0.0081(14) -0.0031(13) 0.0045(13)
C16 0.0354(18) 0.0213(16) 0.0324(19) 0.0027(14) -0.0023(14) 0.0085(14)
C17 0.0258(16) 0.0289(17) 0.0288(18) 0.0019(14) 0.0012(13) 0.0120(13)
C18 0.0208(14) 0.0200(14) 0.0238(16) 0.0048(12) 0.0005(12) 0.0089(12)
C19 0.0225(15) 0.0200(15) 0.0308(18) 0.0069(13) 0.0034(13) 0.0042(12)
C20 0.0254(16) 0.0273(16) 0.0325(18) 0.0051(14) 0.0095(14) 0.0108(13)
C21 0.0265(16) 0.0240(16) 0.0255(17) 0.0016(13) 0.0020(13) 0.0104(13)
C22 0.0288(16) 0.0174(15) 0.0293(18) 0.0047(13) -0.0008(13) 0.0051(13)
C23 0.0229(15) 0.0209(15) 0.0260(16) 0.0066(12) 0.0073(12) 0.0083(12)
C24 0.0195(14) 0.0186(14) 0.0297(17) 0.0067(13) 0.0053(12) 0.0060(12)
C25 0.0253(16) 0.0275(16) 0.0314(18) 0.0065(14) 0.0059(13) 0.0070(13)
C26 0.0188(16) 0.0343(18) 0.046(2) 0.0069(16) 0.0110(15) 0.0051(14)
C27 0.0225(16) 0.0219(16) 0.042(2) 0.0036(14) 0.0007(14) 0.0035(13)
C28 0.0251(16) 0.0209(15) 0.0326(18) 0.0012(13) 0.0002(13) 0.0042(13)
C29 0.0230(15) 0.0193(15) 0.0319(18) 0.0050(13) 0.0068(13) 0.0062(12)
C30 0.0229(15) 0.0214(15) 0.0223(16) 0.0026(12) 0.0032(12) 0.0057(12)
C31 0.0273(16) 0.0196(15) 0.0288(17) 0.0046(13) 0.0048(13) 0.0051(13)
C32 0.0360(18) 0.0270(17) 0.0299(18) 0.0018(14) 0.0088(15) 0.0087(14)
C33 0.038(2) 0.0334(19) 0.031(2) -0.0080(15) -0.0008(15) 0.0036(16)
C34 0.0258(17) 0.046(2) 0.032(2) -0.0071(16) -0.0079(14) 0.0061(16)
C35 0.0264(17) 0.0355(18) 0.0297(18) -0.0014(15) -0.0016(14) 0.0104(14)
C36 0.0326(17) 0.0158(14) 0.0259(17) 0.0039(12) 0.0075(13) 0.0083(13)
C37 0.0334(18) 0.0245(16) 0.0313(18) 0.0100(14) 0.0087(14) 0.0078(14)
C38 0.041(2) 0.0273(18) 0.049(2) 0.0141(16) 0.0208(18) 0.0095(15)
C39 0.070(3) 0.0312(19) 0.039(2) 0.0136(17) 0.030(2) 0.0178(19)
C40 0.068(3) 0.0330(19) 0.028(2) 0.0099(15) 0.0092(18) 0.0177(18)
C41 0.044(2) 0.0248(16) 0.0244(18) 0.0054(14) 0.0044(15) 0.0093(15)
C42 0.0217(15) 0.0176(14) 0.0220(16) 0.0018(12) 0.0063(12) 0.0024(12)
C43 0.0287(17) 0.0252(16) 0.0298(18) 0.0060(14) 0.0027(14) 0.0051(13)
C44 0.0266(17) 0.0322(18) 0.0337(19) 0.0022(15) -0.0009(14) -0.0005(14)
C45 0.0361(19) 0.0204(16) 0.036(2) 0.0046(14) 0.0096(15) -0.0046(14)
C46 0.0374(19) 0.0248(17) 0.036(2) 0.0103(15) 0.0063(16) 0.0024(15)
C47 0.0274(16) 0.0250(16) 0.0319(18) 0.0068(14) 0.0018(14) 0.0055(13)
C48 0.0213(15) 0.0235(15) 0.0205(16) 0.0033(12) 0.0000(12) 0.0110(12)
C49 0.0260(16) 0.0238(16) 0.0293(18) 0.0034(13) 0.0041(13) 0.0097(13)
C50 0.0306(17) 0.0348(18) 0.0335(19) 0.0059(15) 0.0115(15) 0.0126(15)
C51 0.0395(19) 0.0381(19) 0.0225(17) -0.0023(15) 0.0072(14) 0.0177(16)
C52 0.0379(19) 0.0242(16) 0.0293(19) -0.0038(14) -0.0001(15) 0.0049(14)
C53 0.0283(17) 0.0258(16) 0.0303(18) 0.0012(14) 0.0087(14) 0.0065(14)
C54 0.0278(17) 0.0201(15) 0.0294(18) 0.0060(13) 0.0017(13) 0.0088(13)
C55 0.0318(19) 0.0315(18) 0.050(2) 0.0070(17) -0.0052(16) 0.0073(15)
C56 0.0368(19) 0.0278(17) 0.038(2) 0.0008(15) 0.0082(15) 0.0134(15)
C57 0.0236(17) 0.039(2) 0.049(2) 0.0009(17) 0.0009(16) 0.0026(15)
Cl1S 0.0405(6) 0.0559(7) 0.1172(11) 0.0052(7) -0.0142(6) 0.0184(5)
Cl2S 0.0698(7) 0.0524(6) 0.0551(7) 0.0090(5) 0.0260(6) 0.0170(5)
C1S 0.031(2) 0.056(3) 0.071(3) 0.015(2) 0.0058(19) 0.0066(18)

loop_
_atom_type_symbol
_atom_type_description
_atom_type_scat_dispersion_real
_atom_type_scat_dispersion_imag
_atom_type_scat_source
C C 0.0033 0.0016 'International Tables Vol C Tables 4.2.6.8 and 6.1.1.4'
H H 0.0000 0.0000 'International Tables Vol C Tables 4.2.6.8 and 6.1.1.4'
O O 0.0106 0.0060 'International Tables Vol C Tables 4.2.6.8 and 6.1.1.4'
Mo Mo -1.6832 0.6857 'International Tables Vol C Tables 4.2.6.8 and 6.1.1.4'
Cl Cl 0.1484 0.1585 'International Tables Vol C Tables 4.2.6.8 and 6.1.1.4'

loop_
_geom_angle_atom_site_label_1
_geom_angle_atom_site_label_2
_geom_angle_atom_site_label_3
_geom_angle
C54 Mo1 C9 103.29(12)
C54 Mo1 C8 78.86(11)
C9 Mo1 C8 38.04(10)
C54 Mo1 C3 86.45(11)
C9 Mo1 C3 132.60(10)
C8 Mo1 C3 157.15(11)
C54 Mo1 C10 138.25(12)
C9 Mo1 C10 37.68(11)
C8 Mo1 C10 60.40(10)
C3 Mo1 C10 128.42(10)
C54 Mo1 C2 122.22(11)
C9 Mo1 C2 110.29(10)
C8 Mo1 C2 148.21(10)
C3 Mo1 C2 36.61(9)
C10 Mo1 C2 92.54(10)
C54 Mo1 C4 79.68(11)
C9 Mo1 C4 169.23(10)
C8 Mo1 C4 151.53(10)
C3 Mo1 C4 36.75(10)
C10 Mo1 C4 141.70(10)
C2 Mo1 C4 60.24(10)
C54 Mo1 C5 107.90(11)
C9 Mo1 C5 147.20(10)
C8 Mo1 C5 141.07(10)
C3 Mo1 C5 60.37(10)
C10 Mo1 C5 109.52(10)
C2 Mo1 C5 60.19(10)
C4 Mo1 C5 34.94(9)
C54 Mo1 C11 93.73(11)
C9 Mo1 C11 35.72(10)
C8 Mo1 C11 65.62(10)
C3 Mo1 C11 98.36(10)
C10 Mo1 C11 62.64(10)
C2 Mo1 C11 87.92(10)
C4 Mo1 C11 134.48(9)
C5 Mo1 C11 147.53(9)
C54 Mo1 C7 93.84(10)
C9 Mo1 C7 61.24(10)
C8 Mo1 C7 35.13(10)
C3 Mo1 C7 165.68(10)
C10 Mo1 C7 58.35(9)
C2 Mo1 C7 143.49(9)
C4 Mo1 C7 129.27(10)
C5 Mo1 C7 106.18(10)
C11 Mo1 C7 95.91(10)
C54 Mo1 C6 128.10(10)
C9 Mo1 C6 60.29(10)
C8 Mo1 C6 58.15(10)
C3 Mo1 C6 142.66(10)
C10 Mo1 C6 34.18(9)
C2 Mo1 C6 109.36(9)
C4 Mo1 C6 126.02(10)
C5 Mo1 C6 91.83(10)
C11 Mo1 C6 93.45(10)
C7 Mo1 C6 34.28(9)
C54 Mo1 C1 136.77(11)
C9 Mo1 C1 118.80(10)
C8 Mo1 C1 141.79(10)
C3 Mo1 C1 58.51(10)
C10 Mo1 C1 84.92(10)
C2 Mo1 C1 35.12(9)
C4 Mo1 C1 57.14(9)
C5 Mo1 C1 34.70(9)
C11 Mo1 C1 114.23(9)
C7 Mo1 C1 113.98(9)
C6 Mo1 C1 84.33(9)
O1 C1 C5 126.6(3)
O1 C1 C2 128.5(3)
C5 C1 C2 104.8(2)
O1 C1 Mo1 131.6(2)
C5 C1 Mo1 65.82(15)
C2 C1 Mo1 63.59(15)
C3 C2 C1 108.1(2)
C3 C2 C48 127.8(2)
C1 C2 C48 122.8(2)
C3 C2 Mo1 69.86(15)
C1 C2 Mo1 81.29(16)
C48 C2 Mo1 125.5(2)
C2 C3 C4 108.1(2)
C2 C3 C42 127.1(2)
C4 C3 C42 122.2(2)
C2 C3 Mo1 73.53(16)
C4 C3 Mo1 75.46(16)
C42 C3 Mo1 131.4(2)
C5 C4 C3 107.8(2)
C5 C4 C36 125.5(3)
C3 C4 C36 124.9(2)
C5 C4 Mo1 72.57(16)
C3 C4 Mo1 67.79(16)
C36 C4 Mo1 136.9(2)
C4 C5 C30 125.6(2)
C4 C5 C1 108.8(2)
C30 C5 C1 124.6(2)
C4 C5 Mo1 72.49(16)
C30 C5 Mo1 123.5(2)
C1 C5 Mo1 79.48(17)
C10 C6 C7 107.3(2)
C10 C6 C24 123.6(2)
C7 C6 C24 128.9(2)
C10 C6 Mo1 65.94(15)
C7 C6 Mo1 70.70(15)
C24 C6 Mo1 132.3(2)
C8 C7 C6 107.2(2)
C8 C7 C18 123.5(2)
C6 C7 C18 128.0(2)
C8 C7 Mo1 65.74(16)
C6 C7 Mo1 75.02(15)
C18 C7 Mo1 133.92(19)
C7 C8 C9 110.5(3)
C7 C8 Mo1 79.12(18)
C9 C8 Mo1 68.33(16)
C7 C8 H8 124.8
C9 C8 H8 124.8
Mo1 C8 H8 119.3
C11 C9 C8 123.8(2)
C11 C9 C10 117.1(3)
C8 C9 C10 104.5(2)
C11 C9 Mo1 81.57(18)
C8 C9 Mo1 73.62(17)
C10 C9 Mo1 75.70(17)
C6 C10 C9 110.4(2)
C6 C10 Mo1 79.89(16)
C9 C10 Mo1 66.63(15)
C6 C10 H10 124.8
C9 C10 H10 124.8
Mo1 C10 H10 120.1
C9 C11 C12 129.1(3)
C9 C11 Mo1 62.71(16)
C12 C11 Mo1 124.67(19)
C9 C11 H11 110.8
C12 C11 H11 110.8
Mo1 C11 H11 110.8
C13 C12 C17 116.8(3)
C13 C12 C11 126.1(3)
C17 C12 C11 117.1(3)
C14 C13 C12 121.4(3)
C14 C13 H13 119.3
C12 C13 H13 119.3
C13 C14 C15 121.6(3)
C13 C14 H14 119.2
C15 C14 H14 119.2
C16 C15 C14 117.5(3)
C16 C15 C55 121.4(3)
C14 C15 C55 121.1(3)
C15 C16 C17 121.0(3)
C15 C16 H16 119.5
C17 C16 H16 119.5
C16 C17 C12 121.7(3)
C16 C17 H17 119.2
C12 C17 H17 119.2
C19 C18 C23 117.4(2)
C19 C18 C7 121.3(2)
C23 C18 C7 121.1(2)
C20 C19 C18 121.6(3)
C20 C19 H19 119.2
C18 C19 H19 119.2
C19 C20 C21 120.8(3)
C19 C20 H20 119.6
C21 C20 H20 119.6
C22 C21 C20 117.4(3)
C22 C21 C56 121.3(3)
C20 C21 C56 121.4(3)
C23 C22 C21 121.8(3)
C23 C22 H22 119.1
C21 C22 H22 119.1
C22 C23 C18 121.0(3)
C22 C23 H23 119.5
C18 C23 H23 119.5
C29 C24 C25 117.6(3)
C29 C24 C6 123.9(2)
C25 C24 C6 118.5(3)
C26 C25 C24 120.5(3)
C26 C25 H25 119.7
C24 C25 H25 119.7
C25 C26 C27 121.7(3)
C25 C26 H26 119.1
C27 C26 H26 119.1
C28 C27 C26 117.6(3)
C28 C27 C57 121.2(3)
C26 C27 C57 121.2(3)
C27 C28 C29 121.4(3)
C27 C28 H28 119.3
C29 C28 H28 119.3
C28 C29 C24 121.2(3)
C28 C29 H29 119.4
C24 C29 H29 119.4
C35 C30 C31 118.4(3)
C35 C30 C5 121.4(3)
C31 C30 C5 120.2(3)
C32 C31 C30 120.6(3)
C32 C31 H31 119.7
C30 C31 H31 119.7
C31 C32 C33 120.3(3)
C31 C32 H32 119.8
C33 C32 H32 119.8
C32 C33 C34 119.0(3)
C32 C33 H33 120.5
C34 C33 H33 120.5
C35 C34 C33 120.7(3)
C35 C34 H34 119.6
C33 C34 H34 119.6
C34 C35 C30 120.9(3)
C34 C35 H35 119.5
C30 C35 H35 119.5
C37 C36 C41 118.6(3)
C37 C36 C4 123.6(3)
C41 C36 C4 117.6(3)
C38 C37 C36 120.3(3)
C38 C37 H37 119.8
C36 C37 H37 119.8
C39 C38 C37 120.4(3)
C39 C38 H38 119.8
C37 C38 H38 119.8
C40 C39 C38 120.4(3)
C40 C39 H39 119.8
C38 C39 H39 119.8
C39 C40 C41 120.1(4)
C39 C40 H40 120.0
C41 C40 H40 120.0
C40 C41 C36 120.1(3)
C40 C41 H41 119.9
C36 C41 H41 119.9
C47 C42 C43 118.8(3)
C47 C42 C3 117.6(3)
C43 C42 C3 123.6(3)
C44 C43 C42 119.8(3)
C44 C43 H43 120.1
C42 C43 H43 120.1
C45 C44 C43 120.8(3)
C45 C44 H44 119.6
C43 C44 H44 119.6
C44 C45 C46 120.2(3)
C44 C45 H45 119.9
C46 C45 H45 119.9
C45 C46 C47 119.4(3)
C45 C46 H46 120.3
C47 C46 H46 120.3
C42 C47 C46 121.1(3)
C42 C47 H47 119.5
C46 C47 H47 119.5
C53 C48 C49 117.3(3)
C53 C48 C2 122.8(2)
C49 C48 C2 119.8(2)
C50 C49 C48 121.2(3)
C50 C49 H49 119.4
C48 C49 H49 119.4
C51 C50 C49 120.5(3)
C51 C50 H50 119.8
C49 C50 H50 119.8
C52 C51 C50 119.3(3)
C52 C51 H51 120.3
C50 C51 H51 120.3
C51 C52 C53 120.8(3)
C51 C52 H52 119.6
C53 C52 H52 119.6
C52 C53 C48 120.9(3)
C52 C53 H53 119.5
C48 C53 H53 119.5
O2 C54 Mo1 174.3(3)
C15 C55 H55A 109.5
C15 C55 H55B 109.5
H55A C55 H55B 109.5
C15 C55 H55C 109.5
H55A C55 H55C 109.5
H55B C55 H55C 109.5
C21 C56 H56A 109.5
C21 C56 H56B 109.5
H56A C56 H56B 109.5
C21 C56 H56C 109.5
H56A C56 H56C 109.5
H56B C56 H56C 109.5
C27 C57 H57A 109.5
C27 C57 H57B 109.5
H57A C57 H57B 109.5
C27 C57 H57C 109.5
H57A C57 H57C 109.5
H57B C57 H57C 109.5
Cl1S C1S Cl2S 110.4(2)
Cl1S C1S H1S1 109.6
Cl2S C1S H1S1 109.6
Cl1S C1S H1S2 109.6
Cl2S C1S H1S2 109.6
H1S1 C1S H1S2 108.1

loop_
_geom_bond_atom_site_label_1
_geom_bond_atom_site_label_2
_geom_bond_distance
Mo1 C54 1.967(3)
Mo1 C9 2.172(3)
Mo1 C8 2.242(3)
Mo1 C3 2.260(3)
Mo1 C10 2.293(3)
Mo1 C2 2.308(3)
Mo1 C4 2.363(3)
Mo1 C5 2.364(3)
Mo1 C11 2.417(3)
Mo1 C7 2.415(3)
Mo1 C6 2.472(3)
Mo1 C1 2.548(3)
O1 C1 1.240(3)
O2 C54 1.163(3)
C1 C5 1.475(4)
C1 C2 1.483(4)
C2 C3 1.436(4)
C2 C48 1.492(4)
C3 C4 1.460(4)
C3 C42 1.492(4)
C4 C5 1.419(4)
C4 C36 1.499(4)
C5 C30 1.477(4)
C6 C10 1.410(4)
C6 C7 1.441(4)
C6 C24 1.483(4)
C7 C8 1.415(4)
C7 C18 1.481(4)
C8 C9 1.440(4)
C8 H8 0.9500
C9 C11 1.427(4)
C9 C10 1.446(4)
C10 H10 0.9500
C11 C12 1.477(4)
C11 H11 1.0000
C12 C13 1.395(4)
C12 C17 1.401(4)
C13 C14 1.380(4)
C13 H13 0.9500
C14 C15 1.392(4)
C14 H14 0.9500
C15 C16 1.390(4)
C15 C55 1.511(4)
C16 C17 1.385(4)
C16 H16 0.9500
C17 H17 0.9500
C18 C19 1.391(4)
C18 C23 1.395(4)
C19 C20 1.378(4)
C19 H19 0.9500
C20 C21 1.405(4)
C20 H20 0.9500
C21 C22 1.383(4)
C21 C56 1.505(4)
C22 C23 1.380(4)
C22 H22 0.9500
C23 H23 0.9500
C24 C29 1.386(4)
C24 C25 1.398(4)
C25 C26 1.386(4)
C25 H25 0.9500
C26 C27 1.382(4)
C26 H26 0.9500
C27 C28 1.384(4)
C27 C57 1.515(4)
C28 C29 1.384(4)
C28 H28 0.9500
C29 H29 0.9500
C30 C35 1.385(4)
C30 C31 1.403(4)
C31 C32 1.380(4)
C31 H31 0.9500
C32 C33 1.391(5)
C32 H32 0.9500
C33 C34 1.389(4)
C33 H33 0.9500
C34 C35 1.376(4)
C34 H34 0.9500
C35 H35 0.9500
C36 C37 1.397(4)
C36 C41 1.397(5)
C37 C38 1.391(4)
C37 H37 0.9500
C38 C39 1.368(5)
C38 H38 0.9500
C39 C40 1.375(5)
C39 H39 0.9500
C40 C41 1.398(4)
C40 H40 0.9500
C41 H41 0.9500
C42 C47 1.390(4)
C42 C43 1.393(4)
C43 C44 1.393(4)
C43 H43 0.9500
C44 C45 1.371(5)
C44 H44 0.9500
C45 C46 1.384(5)
C45 H45 0.9500
C46 C47 1.391(4)
C46 H46 0.9500
C47 H47 0.9500
C48 C53 1.396(4)
C48 C49 1.394(4)
C49 C50 1.389(4)
C49 H49 0.9500
C50 C51 1.376(4)
C50 H50 0.9500
C51 C52 1.369(4)
C51 H51 0.9500
C52 C53 1.389(4)
C52 H52 0.9500
C53 H53 0.9500
C55 H55A 0.9800
C55 H55B 0.9800
C55 H55C 0.9800
C56 H56A 0.9800
C56 H56B 0.9800
C56 H56C 0.9800
C57 H57A 0.9800
C57 H57B 0.9800
C57 H57C 0.9800
Cl1S C1S 1.746(4)
Cl2S C1S 1.789(5)
C1S H1S1 0.9900
C1S H1S2 0.9900

loop_
_platon_squeeze_void_nr
_platon_squeeze_void_average_x
_platon_squeeze_void_average_y
_platon_squeeze_void_average_z
_platon_squeeze_void_volume
_platon_squeeze_void_count_electrons
_platon_squeeze_void_content
1 -0.092 -0.233 0.244 203 47 ' '
2 0.093 0.231 0.755 201 46 ' '
